data_7006398
loop_
_publ_author_name
'Garc\'ia-Ter\'an, Juan P'
'Castillo, Oscar'
'Luque, Antonio'
'Garc\'ia-Couceiro, Urko'
'Beobide, Garikoitz'
'Rom\'an, Pascual'

_publ_section_title
;
 Supramolecular architectures assembled by the interaction of purine
 nucleobases with metal-oxalato frameworks. Non-covalent stabilization
 of the 7H-adenine tautomer in the solid-state.
;
_journal_issue 7
_journal_name_full 'Dalton transactions (Cambridge, England : 2003)'
_journal_page_first 902
_journal_page_last 911
_journal_paper_doi 10.1039/b510018f
_journal_year 2006
_chemical_compound_source 'synthesis as described'
_chemical_formula_moiety 'C7 H6 Mn1 N4 O5'
_chemical_formula_structural 'C7 H6 Mn1 N4 O5'
_chemical_formula_sum 'C7 H6 Mn N4 O5'
_chemical_formula_weight 281.10
_chemical_name_common catena-(aqua(mu-oxalato)(purine)manganese(ii))
_chemical_name_systematic
;
catena-[aqua(mu-oxalato)(purine)manganese(II)]
;
_space_group_IT_number 14
_symmetry_cell_setting monoclinic
_symmetry_Int_Tables_number 14
_symmetry_space_group_name_Hall '-P 2yab'
_symmetry_space_group_name_H-M 'P 1 21/a 1'
_atom_sites_solution_hydrogens difmap
_atom_sites_solution_primary direct
_atom_sites_solution_secondary difmap
_audit_creation_method SHELXL
_cell_angle_alpha 90.00
_cell_angle_beta 105.09(2)
_cell_angle_gamma 90.00
_cell_formula_units_Z 4
_cell_length_a 6.913(1)
_cell_length_b 16.283(3)
_cell_length_c 8.594(2)
_cell_measurement_reflns_used 7058
_cell_measurement_temperature 293(2)
_cell_measurement_theta_max 28.09
_cell_measurement_theta_min 3.30
_cell_volume 934.0(3)
_computing_cell_refinement 'CrysAlis CCD (Oxford Diffraction, 2003)'
_computing_data_collection 'CrysAlis CCD (Oxford Diffraction, 2003)'
_computing_data_reduction 'CrysAlis RED (Oxford Diffraction, 2003)'
_computing_molecular_graphics 'Ortep-3 (Farrugia, 1997)'
_computing_publication_material 'WinGX (Farrugia, 1999)'
_computing_structure_refinement 'SHELXL-97 (Sheldrick, 1997)'
_computing_structure_solution 'Sir92 (Altamore et al., 1993)'
_diffrn_ambient_temperature 293(2)
_diffrn_measured_fraction_theta_full 0.998
_diffrn_measured_fraction_theta_max 0.998
_diffrn_measurement_device_type Xcalibur
_diffrn_measurement_method \w
_diffrn_radiation_monochromator graphite
_diffrn_radiation_source 'fine-focus sealed tube'
_diffrn_radiation_type MoK\a
_diffrn_radiation_wavelength 0.71073
_diffrn_reflns_av_R_equivalents 0.0345
_diffrn_reflns_av_sigmaI/netI 0.0774
_diffrn_reflns_limit_h_max 9
_diffrn_reflns_limit_h_min -8
_diffrn_reflns_limit_k_max 21
_diffrn_reflns_limit_k_min -21
_diffrn_reflns_limit_l_max 11
_diffrn_reflns_limit_l_min -11
_diffrn_reflns_number 7058
_diffrn_reflns_theta_full 28.09
_diffrn_reflns_theta_max 28.09
_diffrn_reflns_theta_min 3.30
_diffrn_standards_decay_% 0
_diffrn_standards_interval_count 0
_diffrn_standards_interval_time 0
_diffrn_standards_number 0
_exptl_absorpt_coefficient_mu 1.433
_exptl_absorpt_correction_T_max 0.921
_exptl_absorpt_correction_T_min 0.802
_exptl_absorpt_correction_type numerical
_exptl_absorpt_process_details
;
CrysAlis RED, Oxford Diffraction Ltd.,
Version 1.170.32 (release 06.06.2003 CrysAlis170 VC++)
(compiled Jun 6 2003,13:53:32)
Analytical numeric absorption correction using a multifaceted crystal
model based on expressions derived by R.C. Clark & J.S. Reid.
;
_exptl_crystal_colour colourless
_exptl_crystal_density_diffrn 1.999
_exptl_crystal_density_meas 1.99(1)
_exptl_crystal_density_method flotation
_exptl_crystal_description polyhedric
_exptl_crystal_F_000 564
_exptl_crystal_size_max 0.13
_exptl_crystal_size_mid 0.12
_exptl_crystal_size_min 0.07
_refine_diff_density_max 0.421
_refine_diff_density_min -0.268
_refine_diff_density_rms 0.067
_refine_ls_extinction_method none
_refine_ls_goodness_of_fit_ref 1.006
_refine_ls_hydrogen_treatment refxyz
_refine_ls_matrix_type full
_refine_ls_number_parameters 172
_refine_ls_number_reflns 2272
_refine_ls_number_restraints 0
_refine_ls_restrained_S_all 1.006
_refine_ls_R_factor_all 0.0634
_refine_ls_R_factor_gt 0.0317
_refine_ls_shift/su_max 0.000
_refine_ls_shift/su_mean 0.000
_refine_ls_structure_factor_coef Fsqd
_refine_ls_weighting_details 'calc w=1/[\s^2^(Fo^2^)+(0.0196P)^2^] where P=(Fo^2^+2Fc^2^)/3'
_refine_ls_weighting_scheme calc
_refine_ls_wR_factor_gt 0.0511
_refine_ls_wR_factor_ref 0.0555
_reflns_number_gt 1409
_reflns_number_total 2272
_reflns_threshold_expression >2sigma(I)
_cod_data_source_file b510018f.txt
_cod_data_source_block compound1
_cod_original_sg_symbol_H-M 'P 21/a'
_cod_database_code 7006398

loop_
_symmetry_equiv_pos_as_xyz
'x, y, z'
'-x+1/2, y+1/2, -z'
'-x, -y, -z'
'x-1/2, -y-1/2, z'

loop_
_atom_site_label
_atom_site_type_symbol
_atom_site_fract_x
_atom_site_fract_y
_atom_site_fract_z
_atom_site_U_iso_or_equiv
_atom_site_adp_type
_atom_site_occupancy
_atom_site_symmetry_multiplicity
_atom_site_calc_flag
_atom_site_refinement_flags
_atom_site_disorder_assembly
_atom_site_disorder_group
Mn Mn 0.66882(5) 0.08130(2) 0.79099(4) 0.0235(1) Uani 1 1 d . . .
C9 C 0.6039(3) 0.0000(1) 0.4805(3) 0.0208(5) Uani 1 1 d . . .
O1 O 0.7497(2) 0.0281(1) 0.58475(17) 0.0255(4) Uani 1 1 d . . .
O2 O 0.3907(2) 0.0277(1) 0.65550(18) 0.0232(4) Uani 1 1 d . . .
C10 C 0.9346(4) -0.0385(1) 1.0036(3) 0.0222(5) Uani 1 1 d . . .
O3 O 0.7515(2) -0.0322(1) 0.93567(18) 0.0271(4) Uani 1 1 d . . .
O4 O 0.9797(2) 0.0999(1) 0.92348(18) 0.0281(4) Uani 1 1 d . . .
O5w O 0.5382(3) 0.1283(1) 0.9776(2) 0.0289(4) Uani 1 1 d . . .
N1 N 0.3034(3) 0.2954(1) 0.2354(2) 0.0291(5) Uani 1 1 d . . .
C2 C 0.3180(4) 0.2149(2) 0.2625(3) 0.0289(6) Uani 1 1 d . . .
N3 N 0.4153(3) 0.1749(1) 0.3952(2) 0.0240(5) Uani 1 1 d . . .
C4 C 0.5094(3) 0.2260(1) 0.5135(3) 0.0196(5) Uani 1 1 d . . .
C5 C 0.5065(3) 0.3109(1) 0.4962(3) 0.0220(5) Uani 1 1 d . . .
C6 C 0.3998(4) 0.3453(2) 0.3535(3) 0.0296(6) Uani 1 1 d . . .
N7 N 0.6187(3) 0.3404(1) 0.6402(3) 0.0283(6) Uani 1 1 d . . .
C8 C 0.6815(4) 0.2755(2) 0.7354(3) 0.0259(6) Uani 1 1 d . . .
N9 N 0.6191(3) 0.2042(1) 0.6667(2) 0.0219(5) Uani 1 1 d . . .
H51w H 0.614(4) 0.150(2) 1.052(3) 0.033 Uiso 1 1 d . . .
H52w H 0.467(4) 0.103(2) 1.013(3) 0.033 Uiso 1 1 d . . .
H2 H 0.256(3) 0.182(1) 0.182(3) 0.026 Uiso 1 1 d . . .
H6 H 0.386(3) 0.402(1) 0.337(3) 0.026 Uiso 1 1 d . . .
H7 H 0.658(4) 0.381(2) 0.663(3) 0.026 Uiso 1 1 d . . .
H8 H 0.769(3) 0.281(1) 0.838(3) 0.026 Uiso 1 1 d . . .

loop_
_atom_site_aniso_label
_atom_site_aniso_U_11
_atom_site_aniso_U_22
_atom_site_aniso_U_33
_atom_site_aniso_U_23
_atom_site_aniso_U_13
_atom_site_aniso_U_12
Mn 0.0247(2) 0.0231(2) 0.01967(19) 0.00001(18) 0.00061(15) 0.00121(18)
C9 0.0244(14) 0.0122(12) 0.0252(14) 0.0030(10) 0.0051(11) 0.0024(10)
O1 0.0207(9) 0.0313(10) 0.0225(9) -0.0051(7) 0.0022(8) -0.0029(7)
O2 0.0244(9) 0.0252(9) 0.0197(9) -0.0042(7) 0.0053(7) 0.0011(7)
C10 0.0294(14) 0.0207(14) 0.0165(12) -0.0010(11) 0.0059(11) -0.0025(11)
O3 0.0192(9) 0.0267(10) 0.0310(10) 0.0050(8) -0.0015(8) -0.0043(7)
O4 0.0280(9) 0.0214(10) 0.0301(10) 0.0075(8) -0.0010(8) -0.0022(7)
O5w 0.0309(11) 0.0339(12) 0.0214(10) -0.0041(8) 0.0061(8) -0.0081(8)
N1 0.0297(13) 0.0315(13) 0.0265(12) 0.0062(10) 0.0080(10) 0.0056(10)
C2 0.0215(14) 0.0384(17) 0.0264(15) -0.0089(13) 0.0056(12) -0.0019(12)
N3 0.0249(12) 0.0248(12) 0.0218(11) -0.0020(9) 0.0050(9) -0.0008(9)
C4 0.0183(13) 0.0202(13) 0.0217(13) 0.0009(10) 0.0075(11) 0.0004(10)
C5 0.0205(13) 0.0219(13) 0.0260(13) -0.0009(11) 0.0104(11) -0.0009(10)
C6 0.0334(16) 0.0232(14) 0.0361(16) 0.0069(13) 0.0163(13) 0.0094(12)
N7 0.0352(14) 0.0174(12) 0.0330(13) -0.0061(10) 0.0101(11) -0.0065(10)
C8 0.0250(15) 0.0303(16) 0.0220(14) 0.0003(12) 0.0054(12) -0.0018(12)
N9 0.0221(11) 0.0219(11) 0.0208(11) 0.0007(9) 0.0041(9) -0.0007(9)

loop_
_atom_type_symbol
_atom_type_description
_atom_type_scat_dispersion_real
_atom_type_scat_dispersion_imag
_atom_type_scat_source
C C 0.0033 0.0016 'International Tables Vol C Tables 4.2.6.8 and 6.1.1.4'
H H 0.0000 0.0000 'International Tables Vol C Tables 4.2.6.8 and 6.1.1.4'
N N 0.0061 0.0033 'International Tables Vol C Tables 4.2.6.8 and 6.1.1.4'
O O 0.0106 0.0060 'International Tables Vol C Tables 4.2.6.8 and 6.1.1.4'
Mn Mn 0.3368 0.7283 'International Tables Vol C Tables 4.2.6.8 and 6.1.1.4'

loop_
_geom_angle_atom_site_label_1
_geom_angle_atom_site_label_2
_geom_angle_atom_site_label_3
_geom_angle
_geom_angle_site_symmetry_1
_geom_angle_site_symmetry_3
_geom_angle_publ_flag
O2 Mn O1 77.34(6) . . ?
O2 Mn O5W 93.29(6) . . ?
O1 Mn O5W 170.61(6) . . ?
O2 Mn O4 163.67(6) . . ?
O1 Mn O4 93.07(6) . . ?
O5w Mn O4 96.21(7) . . ?
O2 Mn O3 91.67(6) . . ?
O1 Mn O3 92.39(6) . . ?
O5w Mn O3 88.59(6) . . ?
O4 Mn O3 75.36(5) . . ?
O2 Mn N9 95.67(6) . . ?
O1 Mn N9 90.42(6) . . ?
O5w Mn N9 89.76(7) . . ?
O4 Mn N9 97.61(6) . . ?
O3 Mn N9 172.55(6) . . ?
O1 C9 O2 125.6(2) . 3_656 ?
O1 C9 C9 117.6(3) . 3_656 ?
O2 C9 C9 116.8(2) 3_656 3_656 ?
C9 O1 Mn 113.6(1) . . ?
C9 O2 Mn 114.0(1) 3_656 . ?
O4 C10 O3 126.3(2) 3_757 . ?
O4 C10 C10 117.5(3) 3_757 3_757 ?
O3 C10 C10 116.2(2) . 3_757 ?
C10 O3 Mn 114.3(1) . . ?
C10 O4 Mn 115.3(2) 3_757 . ?
Mn O5w H51w 116(2) . . ?
Mn O5w H52w 122(2) . . ?
H51w O5w H52w 106(3) . . ?
C2 N1 C6 117.8(2) . . ?
N1 C2 N3 129.0(2) . . ?
N1 C2 H2 118(1) . . ?
N3 C2 H2 114(1) . . ?
C2 N3 C4 112.5(2) . . ?
N3 C4 N9 126.8(2) . . ?
N3 C4 C5 123.0(2) . . ?
N9 C4 C5 110.2(2) . . ?
N7 C5 C6 135.3(2) . . ?
N7 C5 C4 105.4(2) . . ?
C6 C5 C4 119.3(2) . . ?
N1 C6 C5 118.4(2) . . ?
N1 C6 H6 118(1) . . ?
C5 C6 H6 123(1) . . ?
C8 N7 C5 107.1(2) . . ?
C8 N7 H7 121(2) . . ?
C5 N7 H7 131(2) . . ?
N9 C8 N7 113.8(2) . . ?
N9 C8 H8 124(1) . . ?
N7 C8 H8 122(1) . . ?
C8 N9 C4 103.6(2) . . ?
C8 N9 Mn 125.2(2) . . ?
C4 N9 Mn 131.1(2) . . ?

loop_
_geom_bond_atom_site_label_1
_geom_bond_atom_site_label_2
_geom_bond_distance
_geom_bond_site_symmetry_2
_geom_bond_publ_flag
Mn O1 2.173(2) . ?
Mn O2 2.156(2) . ?
Mn O3 2.217(2) . ?
Mn O4 2.175(2) . ?
Mn O5W 2.174(2) . ?
Mn N9 2.253(2) . ?
Mn Mn 5.603(1) 3_656 ?
Mn Mn 5.685(1) 3_757 ?
C9 O1 1.248(3) . ?
C9 O2 1.263(3) 3_656 ?
C9 C9 1.558(4) 3_656 ?
O2 C9 1.263(3) 3_656 ?
C10 O4 1.245(3) 3_757 ?
C10 O3 1.252(3) . ?
C10 C10 1.557(4) 3_757 ?
O4 C10 1.245(3) 3_757 ?
O5w H51w 0.80(2) . ?
O5w H52w 0.77(2) . ?
N1 C2 1.330(3) . ?
N1 C6 1.335(3) . ?
C2 N3 1.334(3) . ?
C2 H2 0.89(2) . ?
N3 C4 1.343(3) . ?
C4 N9 1.383(3) . ?
C4 C5 1.390(3) . ?
C5 N7 1.365(3) . ?
C5 C6 1.375(3) . ?
C6 H6 0.94(2) . ?
N7 C8 1.338(3) . ?
N7 H7 0.72(2) . ?
C8 N9 1.323(3) . ?
C8 H8 0.94(2) . ?

loop_
_geom_hbond_atom_site_label_D
_geom_hbond_atom_site_label_H
_geom_hbond_atom_site_label_A
_geom_hbond_distance_DH
_geom_hbond_distance_HA
_geom_hbond_distance_DA
_geom_hbond_angle_DHA
_geom_hbond_site_symmetry_A
O5w H51w N1 0.80(2) 1.98(2) 2.775(3) 179(3) 4_666
O5w H52w O3 0.77(2) 2.03(2) 2.792(2) 169(3) 3_657
N7 H7 O2 0.72(2) 2.20(2) 2.834(3) 147(3) 4_665
